data_2240072
loop_
_publ_author_name
'Sun, Junshan'

_publ_section_title
;
 Crystal structure of
 bis(\m-2,3,4,5-tetrafluorobenzoato-\k^2^<i>O</i>:<i>O</i>')bis[(1,10-phenanthroline-\k^2^<i>N</i>:<i>N</i>')(2,3,4,5-tetrafluorobenzoato-\k<i>O</i>)copper(II)]
 dihydrate
;
_journal_coeditor_code WM5062
_journal_issue 11
_journal_name_full 'Acta Crystallographica Section E'
_journal_page_first m365
_journal_page_last m366
_journal_paper_doi 10.1107/S1600536814022065
_journal_volume 70
_journal_year 2014
_chemical_formula_iupac '[Cu2 (C7 H F4 O2)4 (C12 H8 N2)2], 2H2 O'
_chemical_formula_moiety 'C52 H20 Cu2 F16 N4 O8, 2(H2 O)'
_chemical_formula_sum 'C52 H24 Cu2 F16 N4 O10'
_chemical_formula_weight 1295.84
_chemical_name_systematic
'Bis(\m-2,3,4,5-tetrafluorobenzoato-\k^2^<i>O</i>:<i>O</i>')bis[(1,10-phenanthroline-\k^2^<i>N</i>:<i>N</i>')(2,3,4,5-tetrafluorobenzoato-\k<i>O</i>)copper(II)] dihydrate'
_space_group_IT_number 14
_symmetry_cell_setting monoclinic
_symmetry_space_group_name_Hall '-P 2ybc'
_symmetry_space_group_name_H-M 'P 1 21/c 1'
_atom_sites_solution_hydrogens geom
_atom_sites_solution_primary direct
_atom_sites_solution_secondary difmap
_audit_creation_method SHELXL-97
_cell_angle_alpha 90.00
_cell_angle_beta 103.446(2)
_cell_angle_gamma 90.00
_cell_formula_units_Z 2
_cell_length_a 7.1880(8)
_cell_length_b 22.611(2)
_cell_length_c 15.2343(15)
_cell_measurement_reflns_used 2862
_cell_measurement_temperature 298(2)
_cell_measurement_theta_max 25.301
_cell_measurement_theta_min 2.266
_cell_volume 2408.1(4)
_computing_cell_refinement
;
SAINT (Bruker, 2005)
;
_computing_data_collection
;
SMART (Bruker, 2005)
;
_computing_data_reduction
;
SAINT (Bruker, 2005)
;
_computing_molecular_graphics
;
SHELXTL (Sheldrick, 2008)
;
_computing_publication_material
;
publCIF (Westrip, 2010)
;
_computing_structure_refinement
;
SHELXL-97 (Sheldrick, 2008)
;
_computing_structure_solution
;
SHELXS-97 (Sheldrick, 2008)
;
_diffrn_ambient_temperature 298(2)
_diffrn_measured_fraction_theta_full 0.998
_diffrn_measured_fraction_theta_max 0.998
_diffrn_measurement_device_type 'Bruker SMART CCD'
_diffrn_measurement_method 'omega scans'
_diffrn_radiation_monochromator graphite
_diffrn_radiation_source 'fine-focus sealed tube'
_diffrn_radiation_type MoK\a
_diffrn_radiation_wavelength 0.71073
_diffrn_reflns_av_R_equivalents 0.0489
_diffrn_reflns_av_sigmaI/netI 0.0609
_diffrn_reflns_limit_h_max 8
_diffrn_reflns_limit_h_min -7
_diffrn_reflns_limit_k_max 26
_diffrn_reflns_limit_k_min -25
_diffrn_reflns_limit_l_max 16
_diffrn_reflns_limit_l_min -18
_diffrn_reflns_number 12157
_diffrn_reflns_theta_full 25.01
_diffrn_reflns_theta_max 25.01
_diffrn_reflns_theta_min 1.64
_exptl_absorpt_coefficient_mu 1.013
_exptl_absorpt_correction_T_max 0.7786
_exptl_absorpt_correction_T_min 0.7245
_exptl_absorpt_correction_type multi-scan
_exptl_absorpt_process_details
;
(<i>SADABS</i>; Bruker, 2005)
;
_exptl_crystal_colour blue
_exptl_crystal_density_diffrn 1.787
_exptl_crystal_density_method 'not measured'
_exptl_crystal_description block
_exptl_crystal_F_000 1292
_exptl_crystal_size_max 0.34
_exptl_crystal_size_mid 0.29
_exptl_crystal_size_min 0.26
_refine_diff_density_max 0.422
_refine_diff_density_min -0.479
_refine_ls_extinction_method none
_refine_ls_goodness_of_fit_ref 1.012
_refine_ls_hydrogen_treatment constr
_refine_ls_matrix_type full
_refine_ls_number_parameters 379
_refine_ls_number_reflns 4246
_refine_ls_number_restraints 0
_refine_ls_restrained_S_all 1.012
_refine_ls_R_factor_all 0.0867
_refine_ls_R_factor_gt 0.0441
_refine_ls_shift/su_max 0.001
_refine_ls_shift/su_mean 0.000
_refine_ls_structure_factor_coef Fsqd
_refine_ls_weighting_details 'calc w=1/[\s^2^(Fo^2^)+(0.0430P)^2^+2.2045P] where P=(Fo^2^+2Fc^2^)/3'
_refine_ls_weighting_scheme calc
_refine_ls_wR_factor_gt 0.0931
_refine_ls_wR_factor_ref 0.1163
_reflns_number_gt 2683
_reflns_number_total 4246
_reflns_threshold_expression >2sigma(I)
_cod_data_source_file wm5062sup1.cf
_cod_data_source_block I
_cod_original_sg_symbol_H-M 'P 21/c'
_cod_database_code 2240072
_cod_database_fobs_code 2240072

loop_
_symmetry_equiv_pos_as_xyz
'x, y, z'
'-x, y+1/2, -z+1/2'
'-x, -y, -z'
'x, -y-1/2, z-1/2'

loop_
_atom_site_type_symbol
_atom_site_label
_atom_site_fract_x
_atom_site_fract_y
_atom_site_fract_z
_atom_site_U_iso_or_equiv
_atom_site_adp_type
_atom_site_calc_flag
_atom_site_refinement_flags
_atom_site_occupancy
_atom_site_symmetry_multiplicity
Cu Cu1 0.26351(7) 0.42966(2) 0.96727(3) 0.03433(17) Uani d . 1 1
F F1 0.1254(4) 0.56914(13) 0.76852(17) 0.0710(8) Uani d . 1 1
F F2 -0.0108(5) 0.67144(15) 0.6908(2) 0.0943(11) Uani d . 1 1
F F3 -0.0237(5) 0.76847(14) 0.7904(3) 0.0997(12) Uani d . 1 1
F F4 0.1064(5) 0.76414(13) 0.9711(2) 0.0947(11) Uani d . 1 1
F F5 -0.2468(5) 0.37774(16) 0.6457(2) 0.0933(11) Uani d . 1 1
F F6 -0.2536(6) 0.39045(19) 0.4738(2) 0.1363(17) Uani d . 1 1
F F7 0.0539(8) 0.43382(19) 0.4210(2) 0.1446(19) Uani d . 1 1
F F8 0.3701(7) 0.4633(2) 0.5452(3) 0.1405(17) Uani d . 1 1
N N1 0.2919(5) 0.43593(14) 1.1012(2) 0.0332(8) Uani d . 1 1
N N2 0.3007(5) 0.34263(15) 0.9999(2) 0.0369(8) Uani d . 1 1
O O1 0.1742(4) 0.50970(13) 0.93618(18) 0.0414(7) Uani d . 1 1
O O2 0.4181(4) 0.56062(12) 1.01997(18) 0.0405(7) Uani d . 1 1
O O3 0.2454(4) 0.41553(13) 0.83942(18) 0.0444(8) Uani d . 1 1
O O4 -0.0627(4) 0.39979(14) 0.8205(2) 0.0528(8) Uani d . 1 1
O O5 0.5762(5) 0.35119(16) 0.8084(3) 0.0868(13) Uani d . 1 1
H H5A 0.4904 0.3742 0.8189 0.104 Uiso d R 1 1
H H5B 0.6795 0.3706 0.8140 0.104 Uiso d R 1 1
C C1 0.2693(6) 0.55631(18) 0.9608(3) 0.0350(10) Uani d . 1 1
C C2 0.1864(5) 0.61257(18) 0.9132(3) 0.0370(10) Uani d . 1 1
C C3 0.1176(6) 0.6160(2) 0.8215(3) 0.0465(12) Uani d . 1 1
C C4 0.0502(7) 0.6682(2) 0.7804(4) 0.0586(14) Uani d . 1 1
C C5 0.0448(7) 0.7175(2) 0.8309(4) 0.0636(15) Uani d . 1 1
C C6 0.1115(7) 0.7149(2) 0.9221(4) 0.0594(14) Uani d . 1 1
C C7 0.1842(6) 0.6634(2) 0.9644(3) 0.0466(11) Uani d . 1 1
H H7 0.2315 0.6625 1.0266 0.056 Uiso calc R 1 1
C C8 0.0790(7) 0.40866(18) 0.7915(3) 0.0377(10) Uani d . 1 1
C C9 0.0673(7) 0.41365(19) 0.6907(3) 0.0443(11) Uani d . 1 1
C C10 -0.0898(8) 0.3995(2) 0.6260(3) 0.0610(14) Uani d . 1 1
C C11 -0.0961(11) 0.4054(3) 0.5346(4) 0.080(2) Uani d . 1 1
C C12 0.0596(13) 0.4274(3) 0.5097(4) 0.090(2) Uani d . 1 1
C C13 0.2181(11) 0.4413(3) 0.5731(4) 0.0830(19) Uani d . 1 1
C C14 0.2248(8) 0.4351(2) 0.6621(3) 0.0648(15) Uani d . 1 1
H H14 0.3356 0.4452 0.7045 0.078 Uiso calc R 1 1
C C15 0.2727(6) 0.48237(19) 1.1508(3) 0.0403(10) Uani d . 1 1
H H15 0.2219 0.5170 1.1220 0.048 Uiso calc R 1 1
C C16 0.3258(6) 0.4814(2) 1.2446(3) 0.0492(12) Uani d . 1 1
H H16 0.3102 0.5149 1.2774 0.059 Uiso calc R 1 1
C C17 0.4000(7) 0.4316(2) 1.2880(3) 0.0522(12) Uani d . 1 1
H H17 0.4380 0.4310 1.3507 0.063 Uiso calc R 1 1
C C18 0.4194(6) 0.3809(2) 1.2385(3) 0.0427(11) Uani d . 1 1
C C19 0.3594(5) 0.38506(18) 1.1446(3) 0.0341(10) Uani d . 1 1
C C20 0.3611(6) 0.33451(18) 1.0892(3) 0.0360(10) Uani d . 1 1
C C21 0.4190(6) 0.2798(2) 1.1298(3) 0.0471(12) Uani d . 1 1
C C22 0.4042(7) 0.2311(2) 1.0711(4) 0.0628(15) Uani d . 1 1
H H22 0.4401 0.1936 1.0938 0.075 Uiso calc R 1 1
C C23 0.3376(8) 0.2392(2) 0.9815(4) 0.0663(15) Uani d . 1 1
H H23 0.3239 0.2069 0.9427 0.080 Uiso calc R 1 1
C C24 0.2888(7) 0.2959(2) 0.9466(3) 0.0523(13) Uani d . 1 1
H H24 0.2472 0.3009 0.8845 0.063 Uiso calc R 1 1
C C25 0.4879(7) 0.3249(2) 1.2765(3) 0.0589(14) Uani d . 1 1
H H25 0.5346 0.3220 1.3386 0.071 Uiso calc R 1 1
C C26 0.4871(7) 0.2767(2) 1.2254(3) 0.0592(14) Uani d . 1 1
H H26 0.5312 0.2409 1.2525 0.071 Uiso calc R 1 1

loop_
_atom_site_aniso_label
_atom_site_aniso_U_11
_atom_site_aniso_U_22
_atom_site_aniso_U_33
_atom_site_aniso_U_12
_atom_site_aniso_U_13
_atom_site_aniso_U_23
Cu1 0.0356(3) 0.0364(3) 0.0293(3) -0.0019(2) 0.0041(2) 0.0010(2)
F1 0.095(2) 0.063(2) 0.0478(16) 0.0002(17) 0.0018(15) 0.0055(15)
F2 0.113(3) 0.091(3) 0.066(2) 0.003(2) -0.0062(19) 0.0388(18)
F3 0.095(3) 0.055(2) 0.140(3) 0.0138(18) 0.009(2) 0.045(2)
F4 0.114(3) 0.048(2) 0.126(3) 0.0141(19) 0.038(2) -0.0052(19)
F5 0.071(2) 0.116(3) 0.077(2) -0.016(2) -0.0150(18) -0.025(2)
F6 0.158(4) 0.136(4) 0.070(2) 0.022(3) -0.063(2) -0.034(2)
F7 0.255(6) 0.141(4) 0.0347(18) 0.034(4) 0.027(3) 0.005(2)
F8 0.178(4) 0.178(4) 0.087(3) -0.033(4) 0.073(3) 0.023(3)
N1 0.037(2) 0.031(2) 0.0311(17) 0.0036(16) 0.0072(15) 0.0034(15)
N2 0.034(2) 0.036(2) 0.041(2) -0.0038(16) 0.0092(17) -0.0027(16)
O1 0.0372(17) 0.0368(18) 0.0440(17) -0.0052(14) -0.0033(14) 0.0069(14)
O2 0.0276(16) 0.0471(19) 0.0430(16) -0.0006(14) 0.0003(14) 0.0011(13)
O3 0.0356(18) 0.063(2) 0.0315(15) -0.0012(15) 0.0023(14) -0.0011(14)
O4 0.042(2) 0.063(2) 0.053(2) -0.0077(17) 0.0102(16) -0.0065(16)
O5 0.061(2) 0.072(3) 0.137(4) -0.018(2) 0.042(2) -0.044(2)
C1 0.028(2) 0.042(3) 0.037(2) 0.004(2) 0.0105(19) 0.004(2)
C2 0.025(2) 0.037(3) 0.048(3) -0.0019(19) 0.005(2) 0.007(2)
C3 0.041(3) 0.045(3) 0.052(3) -0.006(2) 0.007(2) 0.008(2)
C4 0.048(3) 0.060(4) 0.064(3) -0.002(3) 0.005(3) 0.027(3)
C5 0.049(3) 0.048(3) 0.093(4) 0.007(3) 0.014(3) 0.029(3)
C6 0.050(3) 0.035(3) 0.097(4) 0.002(2) 0.023(3) -0.001(3)
C7 0.040(3) 0.042(3) 0.058(3) 0.000(2) 0.012(2) 0.002(2)
C8 0.041(3) 0.033(2) 0.037(2) 0.003(2) 0.004(2) -0.0046(19)
C9 0.053(3) 0.040(3) 0.036(2) 0.006(2) 0.003(2) -0.006(2)
C10 0.064(4) 0.052(3) 0.057(3) 0.002(3) -0.007(3) -0.013(3)
C11 0.110(6) 0.066(4) 0.042(3) 0.020(4) -0.031(4) -0.014(3)
C12 0.154(7) 0.072(5) 0.035(3) 0.024(5) 0.006(4) -0.001(3)
C13 0.116(6) 0.079(5) 0.059(4) 0.000(4) 0.031(4) 0.011(3)
C14 0.087(4) 0.071(4) 0.037(3) -0.002(3) 0.016(3) 0.009(3)
C15 0.039(3) 0.038(3) 0.046(3) 0.002(2) 0.014(2) 0.003(2)
C16 0.054(3) 0.059(3) 0.037(3) -0.001(3) 0.015(2) -0.011(2)
C17 0.051(3) 0.074(4) 0.032(2) -0.005(3) 0.009(2) 0.003(3)
C18 0.037(3) 0.049(3) 0.041(3) -0.003(2) 0.008(2) 0.010(2)
C19 0.027(2) 0.041(3) 0.034(2) -0.0019(19) 0.0068(18) 0.0064(19)
C20 0.028(2) 0.038(3) 0.043(3) -0.0009(19) 0.0113(19) 0.007(2)
C21 0.041(3) 0.037(3) 0.066(3) 0.002(2) 0.018(2) 0.011(2)
C22 0.063(4) 0.035(3) 0.093(4) 0.003(3) 0.024(3) 0.011(3)
C23 0.078(4) 0.039(3) 0.088(4) -0.007(3) 0.031(3) -0.013(3)
C24 0.063(3) 0.045(3) 0.051(3) -0.010(2) 0.016(3) -0.008(2)
C25 0.058(3) 0.067(4) 0.050(3) 0.003(3) 0.008(3) 0.024(3)
C26 0.060(3) 0.050(3) 0.067(4) 0.010(3) 0.015(3) 0.033(3)

loop_
_atom_type_symbol
_atom_type_description
_atom_type_scat_dispersion_real
_atom_type_scat_dispersion_imag
_atom_type_scat_source
C C 0.0033 0.0016 'International Tables Vol C Tables 4.2.6.8 and 6.1.1.4'
H H 0.0000 0.0000 'International Tables Vol C Tables 4.2.6.8 and 6.1.1.4'
N N 0.0061 0.0033 'International Tables Vol C Tables 4.2.6.8 and 6.1.1.4'
O O 0.0106 0.0060 'International Tables Vol C Tables 4.2.6.8 and 6.1.1.4'
Cu Cu 0.3201 1.2651 'International Tables Vol C Tables 4.2.6.8 and 6.1.1.4'
F F 0.0171 0.0103 'International Tables Vol C Tables 4.2.6.8 and 6.1.1.4'

loop_
_geom_angle_atom_site_label_1
_geom_angle_atom_site_label_2
_geom_angle_atom_site_label_3
_geom_angle_site_symmetry_3
_geom_angle
O1 Cu1 O3 . 88.14(12)
O1 Cu1 N1 . 97.58(13)
O3 Cu1 N1 . 174.29(13)
O1 Cu1 N2 . 168.38(13)
O3 Cu1 N2 . 93.47(13)
N1 Cu1 N2 . 80.97(13)
O1 Cu1 O2 3_667 101.59(11)
O3 Cu1 O2 3_667 86.16(11)
N1 Cu1 O2 3_667 92.52(12)
N2 Cu1 O2 3_667 90.01(12)
C15 N1 C19 . 117.9(3)
C15 N1 Cu1 . 129.7(3)
C19 N1 Cu1 . 112.0(3)
C24 N2 C20 . 118.2(4)
C24 N2 Cu1 . 129.5(3)
C20 N2 Cu1 . 112.0(3)
C1 O1 Cu1 . 125.4(3)
C1 O2 Cu1 3_667 139.4(3)
C8 O3 Cu1 . 115.7(3)
H5A O5 H5B . 108.7
O2 C1 O1 . 126.9(4)
O2 C1 C2 . 117.5(4)
O1 C1 C2 . 115.6(4)
C3 C2 C7 . 118.4(4)
C3 C2 C1 . 122.9(4)
C7 C2 C1 . 118.7(4)
F1 C3 C4 . 117.7(4)
F1 C3 C2 . 120.8(4)
C4 C3 C2 . 121.3(5)
F2 C4 C5 . 119.1(5)
F2 C4 C3 . 120.8(5)
C5 C4 C3 . 120.1(5)
F3 C5 C4 . 119.9(5)
F3 C5 C6 . 120.6(5)
C4 C5 C6 . 119.5(5)
F4 C6 C5 . 118.9(5)
F4 C6 C7 . 119.9(5)
C5 C6 C7 . 121.2(5)
C6 C7 C2 . 119.4(5)
C6 C7 H7 . 120.3
C2 C7 H7 . 120.3
O4 C8 O3 . 124.9(4)
O4 C8 C9 . 121.6(4)
O3 C8 C9 . 113.5(4)
C10 C9 C14 . 117.1(5)
C10 C9 C8 . 123.9(5)
C14 C9 C8 . 118.9(4)
F5 C10 C9 . 122.2(5)
F5 C10 C11 . 115.5(5)
C9 C10 C11 . 122.3(6)
F6 C11 C12 . 121.5(6)
F6 C11 C10 . 119.8(7)
C12 C11 C10 . 118.6(6)
C13 C12 F7 . 121.1(8)
C13 C12 C11 . 119.9(6)
F7 C12 C11 . 119.0(7)
C12 C13 C14 . 121.5(7)
C12 C13 F8 . 117.9(6)
C14 C13 F8 . 120.6(6)
C13 C14 C9 . 120.5(6)
C13 C14 H14 . 119.7
C9 C14 H14 . 119.7
N1 C15 C16 . 122.3(4)
N1 C15 H15 . 118.8
C16 C15 H15 . 118.8
C17 C16 C15 . 119.9(4)
C17 C16 H16 . 120.0
C15 C16 H16 . 120.0
C16 C17 C18 . 119.8(4)
C16 C17 H17 . 120.1
C18 C17 H17 . 120.1
C17 C18 C19 . 116.8(4)
C17 C18 C25 . 125.2(4)
C19 C18 C25 . 118.0(4)
N1 C19 C18 . 123.0(4)
N1 C19 C20 . 116.3(3)
C18 C19 C20 . 120.7(4)
N2 C20 C21 . 124.1(4)
N2 C20 C19 . 116.5(4)
C21 C20 C19 . 119.3(4)
C20 C21 C22 . 116.0(4)
C20 C21 C26 . 119.3(4)
C22 C21 C26 . 124.6(5)
C23 C22 C21 . 119.6(5)
C23 C22 H22 . 120.2
C21 C22 H22 . 120.2
C22 C23 C24 . 120.3(5)
C22 C23 H23 . 119.8
C24 C23 H23 . 119.8
N2 C24 C23 . 121.6(5)
N2 C24 H24 . 119.2
C23 C24 H24 . 119.2
C26 C25 C18 . 122.1(5)
C26 C25 H25 . 118.9
C18 C25 H25 . 118.9
C25 C26 C21 . 120.5(4)
C25 C26 H26 . 119.8
C21 C26 H26 . 119.8

loop_
_geom_bond_atom_site_label_1
_geom_bond_atom_site_label_2
_geom_bond_site_symmetry_2
_geom_bond_distance
Cu1 O1 . 1.942(3)
Cu1 O3 . 1.948(3)
Cu1 N1 . 2.008(3)
Cu1 N2 . 2.032(3)
Cu1 O2 3_667 2.262(3)
F1 C3 . 1.341(5)
F2 C4 . 1.336(6)
F3 C5 . 1.346(5)
F4 C6 . 1.345(6)
F5 C10 . 1.327(6)
F6 C11 . 1.329(6)
F7 C12 . 1.349(6)
F8 C13 . 1.356(7)
N1 C15 . 1.319(5)
N1 C19 . 1.359(5)
N2 C24 . 1.323(5)
N2 C20 . 1.340(5)
O1 C1 . 1.265(5)
O2 C1 . 1.232(5)
O2 Cu1 3_667 2.262(3)
O3 C8 . 1.257(5)
O4 C8 . 1.218(5)
O5 H5A . 0.8500
O5 H5B . 0.8499
C1 C2 . 1.516(5)
C2 C3 . 1.371(6)
C2 C7 . 1.391(6)
C3 C4 . 1.369(6)
C4 C5 . 1.361(7)
C5 C6 . 1.362(7)
C6 C7 . 1.374(6)
C7 H7 . 0.9300
C8 C9 . 1.523(6)
C9 C10 . 1.353(6)
C9 C14 . 1.392(7)
C10 C11 . 1.389(8)
C11 C12 . 1.357(9)
C12 C13 . 1.348(9)
C13 C14 . 1.352(7)
C14 H14 . 0.9300
C15 C16 . 1.391(6)
C15 H15 . 0.9300
C16 C17 . 1.351(6)
C16 H16 . 0.9300
C17 C18 . 1.396(6)
C17 H17 . 0.9300
C18 C19 . 1.398(5)
C18 C25 . 1.430(6)
C19 C20 . 1.423(6)
C20 C21 . 1.402(6)
C21 C22 . 1.407(6)
C21 C26 . 1.427(6)
C22 C23 . 1.350(7)
C22 H22 . 0.9300
C23 C24 . 1.402(7)
C23 H23 . 0.9300
C24 H24 . 0.9300
C25 C26 . 1.339(7)
C25 H25 . 0.9300
C26 H26 . 0.9300

loop_
_geom_hbond_atom_site_label_D
_geom_hbond_atom_site_label_H
_geom_hbond_atom_site_label_A
_geom_hbond_site_symmetry_A
_geom_hbond_distance_DH
_geom_hbond_distance_HA
_geom_hbond_distance_DA
_geom_hbond_angle_DHA
O5 H5A O3 . 0.85 2.08 2.918(5) 168.4
O5 H5B O4 1_655 0.85 1.95 2.785(5) 168.3
